data_7237528
loop_
_publ_author_name
'Zhong, Jinpan'
'Cui, Xingyu'
'Guan, Weijiang'
'Lu, Chao'

_publ_section_title
;
 Direct observation of adsorption kinetics on clays by cation--\p
 interaction-triggered aggregation luminescence
;
_journal_issue 48
_journal_name_full 'Journal of Materials Chemistry C'
_journal_page_first 13218
_journal_paper_doi 10.1039/C8TC04837A
_journal_volume 6
_journal_year 2018
_chemical_formula_moiety 'C2 F3 O2, C14 H12 N O'
_chemical_formula_sum 'C16 H12 F3 N O3'
_chemical_formula_weight 323.27
_space_group_crystal_system triclinic
_space_group_IT_number 2
_space_group_name_Hall '-P 1'
_space_group_name_H-M_alt 'P -1'
_atom_sites_solution_hydrogens geom
_atom_sites_solution_primary direct
_atom_sites_solution_secondary difmap
_audit_creation_date 2017-09-05
_audit_creation_method
;
  Olex2 1.1
  (compiled 2011.02.15 svn.r1672, GUI svn.r3494)
;
_audit_update_record
;
2017-12-18 deposited with the CCDC.
2018-11-07 downloaded from the CCDC.
;
_cell_angle_alpha 98.033(11)
_cell_angle_beta 106.241(11)
_cell_angle_gamma 100.184(11)
_cell_formula_units_Z 2
_cell_length_a 7.0611(9)
_cell_length_b 9.8351(13)
_cell_length_c 11.0237(13)
_cell_measurement_reflns_used 2322
_cell_measurement_temperature 106.4
_cell_measurement_theta_max 70.9573
_cell_measurement_theta_min 4.2600
_cell_volume 708.78(17)
_computing_cell_refinement
;
CrysAlisPro, Agilent Technologies,
Version 1.171.35.11 (release 16-05-2011 CrysAlis171 .NET)
(compiled May 16 2011,17:55:39)
;
_computing_data_collection
;
CrysAlisPro, Agilent Technologies,
Version 1.171.35.11 (release 16-05-2011 CrysAlis171 .NET)
(compiled May 16 2011,17:55:39)
;
_computing_data_reduction
;
CrysAlisPro, Agilent Technologies,
Version 1.171.35.11 (release 16-05-2011 CrysAlis171 .NET)
(compiled May 16 2011,17:55:39)
;
_computing_molecular_graphics
;
O. V. Dolomanov, L. J. Bourhis, R. J. Gildea, J. A. K. Howard and H. Puschmann,
OLEX2: a complete structure solution, refinement and analysis program.
J. Appl. Cryst. (2009). 42, 339-341.
;
_computing_publication_material
;
O. V. Dolomanov, L. J. Bourhis, R. J. Gildea, J. A. K. Howard and H. Puschmann,
OLEX2: a complete structure solution, refinement and analysis program.
J. Appl. Cryst. (2009). 42, 339-341.
;
_computing_structure_refinement 'SHELXL-97 (Sheldrick, 1997)'
_computing_structure_solution 'A short history of SHELX (Sheldrick, 2007)/Bruker'
_diffrn_ambient_temperature 106.4
_diffrn_detector_area_resol_mean 16.0971
_diffrn_measured_fraction_theta_full 0.973
_diffrn_measured_fraction_theta_max 0.973
_diffrn_measurement_details
;
#__ type_ start__ end____ width___ exp.time_
  1 omega  -24.00   64.00   1.0000    1.5000
omega____ theta____ kappa____ phi______ frames
    -       36.7919  -77.0000  -30.0000 88

#__ type_ start__ end____ width___ exp.time_
  2 omega  -29.00   54.00   1.0000    1.5000
omega____ theta____ kappa____ phi______ frames
    -       36.7919  -77.0000  -90.0000 83

#__ type_ start__ end____ width___ exp.time_
  3 omega  -27.00   57.00   1.0000    1.5000
omega____ theta____ kappa____ phi______ frames
    -       36.7919  -77.0000   60.0000 84

#__ type_ start__ end____ width___ exp.time_
  4 omega  -30.00    8.00   1.0000    1.5000
omega____ theta____ kappa____ phi______ frames
    -       36.7919  -37.0000    0.0000 38

#__ type_ start__ end____ width___ exp.time_
  5 omega   49.00   93.00   1.0000    1.5000
omega____ theta____ kappa____ phi______ frames
    -       36.7919 -130.0000 -141.0000 44

#__ type_ start__ end____ width___ exp.time_
  6 omega   26.00  104.00   1.0000    1.5000
omega____ theta____ kappa____ phi______ frames
    -       36.7919   37.0000 -180.0000 78

#__ type_ start__ end____ width___ exp.time_
  7 omega   78.00  103.00   1.0000    1.5000
omega____ theta____ kappa____ phi______ frames
    -       36.7919   37.0000  -60.0000 25

#__ type_ start__ end____ width___ exp.time_
  8 omega   -6.00   21.00   1.0000    1.5000
omega____ theta____ kappa____ phi______ frames
    -       36.7919  -77.0000 -150.0000 27

#__ type_ start__ end____ width___ exp.time_
  9 omega   38.00  111.00   1.0000    1.5000
omega____ theta____ kappa____ phi______ frames
    -      108.0000  -15.0000  -60.0000 73

#__ type_ start__ end____ width___ exp.time_
 10 omega   65.00  135.00   1.0000    1.5000
omega____ theta____ kappa____ phi______ frames
    -      108.0000  -77.0000  -60.0000 70

#__ type_ start__ end____ width___ exp.time_
 11 omega   40.00   96.00   1.0000    1.5000
omega____ theta____ kappa____ phi______ frames
    -      108.0000  -45.0000  150.0000 56

#__ type_ start__ end____ width___ exp.time_
 12 omega   48.00   74.00   1.0000    1.5000
omega____ theta____ kappa____ phi______ frames
    -      108.0000 -139.0000   75.0000 26

#__ type_ start__ end____ width___ exp.time_
 13 omega  143.00  178.00   1.0000    1.5000
omega____ theta____ kappa____ phi______ frames
    -      108.0000  111.0000 -120.0000 35

#__ type_ start__ end____ width___ exp.time_
 14 omega   51.00   94.00   1.0000    1.5000
omega____ theta____ kappa____ phi______ frames
    -      108.0000  -45.0000  -90.0000 43

#__ type_ start__ end____ width___ exp.time_
 15 omega   49.00  111.00   1.0000    1.5000
omega____ theta____ kappa____ phi______ frames
    -      108.0000  -77.0000 -150.0000 62

#__ type_ start__ end____ width___ exp.time_
 16 omega  107.00  147.00   1.0000    1.5000
omega____ theta____ kappa____ phi______ frames
    -      108.0000  111.0000  -90.0000 40

#__ type_ start__ end____ width___ exp.time_
 17 omega   41.00   98.00   1.0000    1.5000
omega____ theta____ kappa____ phi______ frames
    -      108.0000  -45.0000 -150.0000 57

#__ type_ start__ end____ width___ exp.time_
 18 omega  105.00  175.00   1.0000    1.5000
omega____ theta____ kappa____ phi______ frames
    -      108.0000   15.0000  -90.0000 70

#__ type_ start__ end____ width___ exp.time_
 19 omega   75.00  103.00   1.0000    1.5000
omega____ theta____ kappa____ phi______ frames
    -      108.0000   15.0000  -90.0000 28

#__ type_ start__ end____ width___ exp.time_
 20 omega   46.00  123.00   1.0000    1.5000
omega____ theta____ kappa____ phi______ frames
    -      108.0000 -130.0000 -141.0000 77

#__ type_ start__ end____ width___ exp.time_
 21 omega  104.00  129.00   1.0000    1.5000
omega____ theta____ kappa____ phi______ frames
    -      108.0000 -139.0000   75.0000 25

#__ type_ start__ end____ width___ exp.time_
 22 omega  151.00  176.00   1.0000    1.5000
omega____ theta____ kappa____ phi______ frames
    -      108.0000  111.0000 -150.0000 25

#__ type_ start__ end____ width___ exp.time_
 23 omega   41.00   88.00   1.0000    1.5000
omega____ theta____ kappa____ phi______ frames
    -      108.0000  -45.0000   30.0000 47

#__ type_ start__ end____ width___ exp.time_
 24 omega   91.00  170.00   1.0000    1.5000
omega____ theta____ kappa____ phi______ frames
    -      108.0000   45.0000  -30.0000 79
;
_diffrn_measurement_device_type 'Xcalibur, Eos, Gemini'
_diffrn_measurement_method '\w scans'
_diffrn_orient_matrix_UB_11 0.0593548000
_diffrn_orient_matrix_UB_12 0.1622444000
_diffrn_orient_matrix_UB_13 0.0392184000
_diffrn_orient_matrix_UB_21 0.0515179000
_diffrn_orient_matrix_UB_22 -0.0104617000
_diffrn_orient_matrix_UB_23 0.1432016000
_diffrn_orient_matrix_UB_31 0.2195891000
_diffrn_orient_matrix_UB_32 -0.0022750000
_diffrn_orient_matrix_UB_33 0.0051826000
_diffrn_radiation_monochromator graphite
_diffrn_radiation_type 'Cu K\a'
_diffrn_radiation_wavelength 1.5418
_diffrn_reflns_av_R_equivalents 0.0235
_diffrn_reflns_av_unetI/netI 0.0317
_diffrn_reflns_limit_h_max 8
_diffrn_reflns_limit_h_min -5
_diffrn_reflns_limit_k_max 11
_diffrn_reflns_limit_k_min -12
_diffrn_reflns_limit_l_max 13
_diffrn_reflns_limit_l_min -13
_diffrn_reflns_number 4401
_diffrn_reflns_theta_full 71.05
_diffrn_reflns_theta_max 71.05
_diffrn_reflns_theta_min 4.26
_diffrn_source 'Enhance (Cu) X-ray Source'
_exptl_absorpt_coefficient_mu 1.136
_exptl_absorpt_correction_T_max 1.00000
_exptl_absorpt_correction_T_min 0.90209
_exptl_absorpt_correction_type multi-scan
_exptl_absorpt_process_details
;
CrysAlisPro, Agilent Technologies,
Version 1.171.35.11 (release 16-05-2011 CrysAlis171 .NET)
(compiled May 16 2011,17:55:39)
Empirical absorption correction using spherical harmonics,
 implemented in SCALE3 ABSPACK scaling algorithm.
;
_exptl_crystal_density_diffrn 1.515
_exptl_crystal_density_method 'not measured'
_exptl_crystal_description block
_exptl_crystal_F_000 332
_exptl_crystal_recrystallization_method 'Vapour deposition'
_exptl_crystal_size_max 0.40
_exptl_crystal_size_mid 0.30
_exptl_crystal_size_min 0.25
_refine_diff_density_max 0.355
_refine_diff_density_min -0.198
_refine_diff_density_rms 0.048
_refine_ls_extinction_method none
_refine_ls_goodness_of_fit_ref 1.078
_refine_ls_hydrogen_treatment mixed
_refine_ls_matrix_type full
_refine_ls_number_parameters 208
_refine_ls_number_reflns 2666
_refine_ls_number_restraints 0
_refine_ls_restrained_S_all 1.078
_refine_ls_R_factor_all 0.0424
_refine_ls_R_factor_gt 0.0390
_refine_ls_shift/su_max 0.000
_refine_ls_shift/su_mean 0.000
_refine_ls_structure_factor_coef Fsqd
_refine_ls_weighting_details 'calc w=1/[\s^2^(Fo^2^)+(0.0609P)^2^+0.1567P] where P=(Fo^2^+2Fc^2^)/3'
_refine_ls_weighting_scheme calc
_refine_ls_wR_factor_gt 0.1079
_refine_ls_wR_factor_ref 0.1117
_reflns_number_gt 2416
_reflns_number_total 2666
_reflns_threshold_expression >2sigma(I)
_cod_data_source_file c8tc04837a2.cif
_cod_data_source_block exp_5101
_cod_original_cell_volume 708.78(16)
_cod_database_code 7237528
_reflns_odcompleteness_completeness 99.61
_reflns_odcompleteness_iscentric 1
_reflns_odcompleteness_theta 66.97

loop_
_space_group_symop_id
_space_group_symop_operation_xyz
1 'x, y, z'
2 '-x, -y, -z'

loop_
_atom_site_label
_atom_site_type_symbol
_atom_site_fract_x
_atom_site_fract_y
_atom_site_fract_z
_atom_site_U_iso_or_equiv
_atom_site_adp_type
_atom_site_occupancy
_atom_site_symmetry_multiplicity
_atom_site_calc_flag
_atom_site_refinement_flags
F1 F 0.11658(14) -1.35482(10) 0.03065(9) 0.0331(3) Uani 1 1 d .
F2 F 0.40307(15) -1.40951(10) 0.05060(9) 0.0347(3) Uani 1 1 d .
O3 O 0.44662(16) -1.17872(11) 0.30946(9) 0.0266(3) Uani 1 1 d .
F4 F 0.25444(17) -1.44225(10) 0.19213(9) 0.0389(3) Uani 1 1 d .
O2 O 0.43313(17) -1.11966(11) 0.11787(10) 0.0265(3) Uani 1 1 d .
N1 N 0.56203(17) -0.85918(12) 0.25258(11) 0.0200(3) Uani 1 1 d .
H1 H 0.5231 -0.9451 0.2110 0.024 Uiso 1 1 calc R
C3 C 0.9285(2) 0.00933(15) 0.64325(14) 0.0213(3) Uani 1 1 d .
H3 H 0.9146 0.0822 0.5984 0.026 Uiso 1 1 calc R
C8 C 0.8020(2) -0.38858(15) 0.57885(14) 0.0198(3) Uani 1 1 d .
H8 H 0.7975 -0.4560 0.6300 0.024 Uiso 1 1 calc R
C5 C 0.8694(2) -0.24025(15) 0.64480(13) 0.0186(3) Uani 1 1 d .
C9 C 0.7465(2) -0.43509(15) 0.45143(14) 0.0204(3) Uani 1 1 d .
H9 H 0.7471 -0.3678 0.4000 0.024 Uiso 1 1 calc R
O1 O 1.13688(18) 0.28667(12) 0.78728(12) 0.0343(3) Uani 1 1 d .
C4 C 0.8494(2) -0.12874(15) 0.57842(13) 0.0207(3) Uani 1 1 d .
H4 H 0.7825 -0.1482 0.4902 0.025 Uiso 1 1 calc R
C14 C 0.6428(2) -0.61613(15) 0.25235(14) 0.0213(3) Uani 1 1 d .
H14 H 0.6563 -0.5441 0.2069 0.026 Uiso 1 1 calc R
C7 C 1.0423(2) -0.06861(16) 0.84354(13) 0.0219(3) Uani 1 1 d .
H7 H 1.1053 -0.0485 0.9323 0.026 Uiso 1 1 calc R
C10 C 0.6847(2) -0.58349(15) 0.38639(13) 0.0185(3) Uani 1 1 d .
C11 C 0.6636(2) -0.69625(15) 0.45053(14) 0.0199(3) Uani 1 1 d .
H11 H 0.6913 -0.6788 0.5396 0.024 Uiso 1 1 calc R
C13 C 0.5818(2) -0.75463(15) 0.18773(14) 0.0216(3) Uani 1 1 d .
H13 H 0.5543 -0.7757 0.0988 0.026 Uiso 1 1 calc R
C2 C 1.0295(2) 0.04051(15) 0.77608(14) 0.0199(3) Uani 1 1 d .
C6 C 0.9613(2) -0.20773(15) 0.77872(14) 0.0215(3) Uani 1 1 d .
H6 H 0.9682 -0.2800 0.8248 0.026 Uiso 1 1 calc R
C12 C 0.6019(2) -0.83241(15) 0.38143(14) 0.0201(3) Uani 1 1 d .
H12 H 0.5874 -0.9069 0.4241 0.024 Uiso 1 1 calc R
C16 C 0.4027(2) -1.20215(15) 0.19166(13) 0.0192(3) Uani 1 1 d .
C15 C 0.2929(2) -1.35384(15) 0.11652(14) 0.0222(3) Uani 1 1 d .
C1 C 1.1266(2) 0.18812(16) 0.84197(15) 0.0257(3) Uani 1 1 d .
H1A H 1.1836 0.2067 0.9312 0.031 Uiso 1 1 calc R

loop_
_atom_site_aniso_label
_atom_site_aniso_U_11
_atom_site_aniso_U_22
_atom_site_aniso_U_33
_atom_site_aniso_U_23
_atom_site_aniso_U_13
_atom_site_aniso_U_12
F1 0.0301(5) 0.0275(5) 0.0303(5) 0.0053(4) -0.0034(4) -0.0015(4)
F2 0.0481(6) 0.0236(5) 0.0348(5) -0.0006(4) 0.0176(4) 0.0118(4)
O3 0.0342(6) 0.0264(6) 0.0151(5) 0.0033(4) 0.0041(4) 0.0030(4)
F4 0.0652(7) 0.0219(5) 0.0247(5) 0.0111(4) 0.0115(5) -0.0035(4)
O2 0.0413(6) 0.0166(5) 0.0184(5) 0.0037(4) 0.0080(5) 0.0003(4)
N1 0.0217(6) 0.0156(6) 0.0204(6) 0.0016(5) 0.0050(5) 0.0024(5)
C3 0.0228(7) 0.0198(7) 0.0217(7) 0.0066(6) 0.0061(6) 0.0051(5)
C8 0.0218(7) 0.0179(7) 0.0201(7) 0.0061(5) 0.0071(6) 0.0033(5)
C5 0.0166(6) 0.0199(7) 0.0192(7) 0.0038(5) 0.0065(5) 0.0026(5)
C9 0.0244(7) 0.0162(7) 0.0204(7) 0.0061(5) 0.0063(6) 0.0034(5)
O1 0.0441(7) 0.0201(6) 0.0352(7) 0.0041(5) 0.0122(5) -0.0002(5)
C4 0.0220(7) 0.0223(7) 0.0147(6) 0.0033(5) 0.0020(5) 0.0038(5)
C14 0.0254(7) 0.0187(7) 0.0207(7) 0.0070(5) 0.0067(6) 0.0052(6)
C7 0.0238(7) 0.0255(8) 0.0144(6) 0.0012(5) 0.0054(5) 0.0038(6)
C10 0.0166(6) 0.0192(7) 0.0196(7) 0.0042(5) 0.0049(5) 0.0045(5)
C11 0.0210(7) 0.0210(7) 0.0172(7) 0.0037(5) 0.0061(5) 0.0035(5)
C13 0.0262(7) 0.0204(7) 0.0166(7) 0.0028(5) 0.0051(6) 0.0046(6)
C2 0.0178(6) 0.0203(7) 0.0208(7) 0.0007(5) 0.0067(5) 0.0036(5)
C6 0.0261(7) 0.0207(7) 0.0192(7) 0.0068(6) 0.0080(6) 0.0055(6)
C12 0.0197(7) 0.0192(7) 0.0216(7) 0.0067(5) 0.0061(5) 0.0032(5)
C16 0.0213(7) 0.0175(7) 0.0185(7) 0.0038(5) 0.0050(5) 0.0052(5)
C15 0.0303(7) 0.0181(7) 0.0169(7) 0.0054(5) 0.0056(6) 0.0035(6)
C1 0.0262(7) 0.0238(8) 0.0238(8) -0.0011(6) 0.0070(6) 0.0035(6)

loop_
_atom_type_symbol
_atom_type_description
_atom_type_scat_dispersion_real
_atom_type_scat_dispersion_imag
_atom_type_scat_source
C C 0.0181 0.0091 'International Tables Vol C Tables 4.2.6.8 and 6.1.1.4'
H H 0.0000 0.0000 'International Tables Vol C Tables 4.2.6.8 and 6.1.1.4'
F F 0.0727 0.0534 'International Tables Vol C Tables 4.2.6.8 and 6.1.1.4'
N N 0.0311 0.0180 'International Tables Vol C Tables 4.2.6.8 and 6.1.1.4'
O O 0.0492 0.0322 'International Tables Vol C Tables 4.2.6.8 and 6.1.1.4'

loop_
_geom_angle_atom_site_label_1
_geom_angle_atom_site_label_2
_geom_angle_atom_site_label_3
_geom_angle
C13 N1 H1 119.3
C13 N1 C12 121.38(12)
C12 N1 H1 119.3
C4 C3 H3 119.8
C4 C3 C2 120.48(13)
C2 C3 H3 119.8
C5 C8 H8 117.3
C9 C8 H8 117.3
C9 C8 C5 125.47(13)
C4 C5 C8 122.53(13)
C6 C5 C8 118.92(13)
C6 C5 C4 118.53(13)
C8 C9 H9 117.4
C8 C9 C10 125.20(13)
C10 C9 H9 117.4
C3 C4 C5 120.49(13)
C3 C4 H4 119.8
C5 C4 H4 119.8
C10 C14 H14 119.9
C13 C14 H14 119.9
C13 C14 C10 120.21(13)
C2 C7 H7 119.9
C6 C7 H7 119.9
C6 C7 C2 120.15(13)
C14 C10 C9 118.64(12)
C14 C10 C11 117.60(13)
C11 C10 C9 123.76(13)
C10 C11 H11 120.1
C12 C11 C10 119.83(13)
C12 C11 H11 120.1
N1 C13 C14 120.28(13)
N1 C13 H13 119.9
C14 C13 H13 119.9
C3 C2 C1 119.68(13)
C7 C2 C3 119.46(13)
C7 C2 C1 120.83(13)
C5 C6 H6 119.6
C7 C6 C5 120.73(13)
C7 C6 H6 119.6
N1 C12 C11 120.69(13)
N1 C12 H12 119.7
C11 C12 H12 119.7
O3 C16 O2 129.64(13)
O3 C16 C15 118.15(12)
O2 C16 C15 112.21(12)
F1 C15 F2 106.77(12)
F1 C15 C16 111.04(12)
F2 C15 C16 111.32(12)
F4 C15 F1 107.37(12)
F4 C15 F2 106.61(12)
F4 C15 C16 113.37(12)
O1 C1 C2 124.24(14)
O1 C1 H1A 117.9
C2 C1 H1A 117.9

loop_
_geom_bond_atom_site_label_1
_geom_bond_atom_site_label_2
_geom_bond_distance
F1 C15 1.3343(18)
F2 C15 1.3375(18)
O3 C16 1.2254(17)
F4 C15 1.3304(16)
O2 C16 1.2596(17)
N1 H1 0.8600
N1 C13 1.3411(18)
N1 C12 1.3460(18)
C3 H3 0.9300
C3 C4 1.380(2)
C3 C2 1.400(2)
C8 H8 0.9300
C8 C5 1.4655(19)
C8 C9 1.336(2)
C5 C4 1.407(2)
C5 C6 1.401(2)
C9 H9 0.9300
C9 C10 1.4635(19)
O1 C1 1.2129(19)
C4 H4 0.9300
C14 H14 0.9300
C14 C10 1.401(2)
C14 C13 1.378(2)
C7 H7 0.9300
C7 C2 1.390(2)
C7 C6 1.390(2)
C10 C11 1.4042(19)
C11 H11 0.9300
C11 C12 1.373(2)
C13 H13 0.9300
C2 C1 1.477(2)
C6 H6 0.9300
C12 H12 0.9300
C16 C15 1.549(2)
C1 H1A 0.9300

loop_
_geom_torsion_atom_site_label_1
_geom_torsion_atom_site_label_2
_geom_torsion_atom_site_label_3
_geom_torsion_atom_site_label_4
_geom_torsion
O3 C16 C15 F1 122.49(14)
O3 C16 C15 F2 -118.69(14)
O3 C16 C15 F4 1.51(19)
O2 C16 C15 F1 -57.42(16)
O2 C16 C15 F2 61.40(16)
O2 C16 C15 F4 -178.40(13)
C3 C2 C1 O1 -4.8(2)
C8 C5 C4 C3 -175.18(13)
C8 C5 C6 C7 174.66(13)
C8 C9 C10 C14 -175.99(14)
C8 C9 C10 C11 4.3(2)
C5 C8 C9 C10 178.21(12)
C9 C8 C5 C4 11.4(2)
C9 C8 C5 C6 -167.18(14)
C9 C10 C11 C12 179.04(13)
C4 C3 C2 C7 -2.7(2)
C4 C3 C2 C1 175.34(13)
C4 C5 C6 C7 -3.9(2)
C14 C10 C11 C12 -0.7(2)
C7 C2 C1 O1 173.17(14)
C10 C14 C13 N1 0.0(2)
C10 C11 C12 N1 0.3(2)
C13 N1 C12 C11 0.3(2)
C13 C14 C10 C9 -179.19(13)
C13 C14 C10 C11 0.5(2)
C2 C3 C4 C5 -0.1(2)
C2 C7 C6 C5 1.2(2)
C6 C5 C4 C3 3.4(2)
C6 C7 C2 C3 2.1(2)
C6 C7 C2 C1 -175.89(13)
C12 N1 C13 C14 -0.4(2)
